data_7215933
loop_
_publ_author_name
'Saraswatula, Viswanadha G.'
'Bhat, Mukhtar A.'
'Gurunathan, Pradeep Kumar'
'Saha, Binoy K.'

_publ_section_title
;
 Comparison of pyridyl and pyridyl N-oxide groups as acceptor in hydrogen
 bonding with carboxylic acid
;
_journal_issue 22
_journal_name_full CrystEngComm
_journal_page_first 4715
_journal_paper_doi 10.1039/c3ce42449a
_journal_volume 16
_journal_year 2014
_chemical_formula_moiety 'C7 H6 O3, C10 H8 N2 O, H2 O'
_chemical_formula_sum 'C17 H16 N2 O5'
_chemical_formula_weight 328.32
_chemical_name_common 'BPO.4-hydroxybenzoic acid.H2O'
_space_group_crystal_system triclinic
_space_group_IT_number 2
_space_group_name_Hall '-P 1'
_space_group_name_H-M_alt 'P -1'
_symmetry_space_group_name_Hall '-P 1'
_symmetry_space_group_name_H-M 'P -1'
_atom_sites_solution_hydrogens geom
_atom_sites_solution_primary direct
_atom_sites_solution_secondary difmap
_audit_creation_date 2012-10-10
_audit_creation_method
;
  Olex2 1.2
  (compiled 2012.05.09 svn.r2324, GUI svn.r4230)
;
_cell_angle_alpha 111.542(7)
_cell_angle_beta 93.418(6)
_cell_angle_gamma 98.055(6)
_cell_formula_units_Z 2
_cell_length_a 6.8052(4)
_cell_length_b 9.9004(7)
_cell_length_c 12.1414(10)
_cell_measurement_reflns_used 3017
_cell_measurement_temperature 150.0
_cell_measurement_theta_max 29.0941
_cell_measurement_theta_min 3.0393
_cell_volume 747.87(10)
_computing_cell_refinement
;
CrysAlisPro, Oxford Diffraction Ltd.,
Version 1.171.34.44 (release 25-10-2010 CrysAlis171 .NET)
(compiled Oct 25 2010,18:11:34)
;
_computing_data_collection
;
CrysAlisPro, Oxford Diffraction Ltd.,
Version 1.171.34.44 (release 25-10-2010 CrysAlis171 .NET)
(compiled Oct 25 2010,18:11:34)
;
_computing_data_reduction
;
CrysAlisPro, Oxford Diffraction Ltd.,
Version 1.171.34.44 (release 25-10-2010 CrysAlis171 .NET)
(compiled Oct 25 2010,18:11:34)
;
_computing_molecular_graphics
;
O. V. Dolomanov, L. J. Bourhis, R. J. Gildea, J. A. K. Howard and H. Puschmann,
OLEX2: a complete structure solution, refinement and analysis program.
J. Appl. Cryst. (2009). 42, 339-341.
;
_computing_publication_material
;
O. V. Dolomanov, L. J. Bourhis, R. J. Gildea, J. A. K. Howard and H. Puschmann,
OLEX2: a complete structure solution, refinement and analysis program.
J. Appl. Cryst. (2009). 42, 339-341.
;
_computing_structure_refinement
;
SHELXL, G.M. Sheldrick, Acta Cryst.
(2008). A64, 112-122
;
_computing_structure_solution
;
SHELXS, G.M. Sheldrick, Acta Cryst.
(2008). A64, 112-122
;
_diffrn_ambient_temperature 150.0
_diffrn_detector_area_resol_mean 15.9821
_diffrn_measured_fraction_theta_full 0.999
_diffrn_measured_fraction_theta_max 0.999
_diffrn_measurement_details
;
  1 omega  -82.00  -57.00   1.0000    1.5000
omega____ theta____ kappa____ phi______ frames
    -      -17.4178  -37.0000 -150.0000 25

  2 omega  -18.00   12.00   1.0000    1.5000
omega____ theta____ kappa____ phi______ frames
    -      -17.4178 -103.0000   55.0000 30

  3 omega  -87.00  -33.00   1.0000    1.5000
omega____ theta____ kappa____ phi______ frames
    -      -17.4178  179.0000    0.0000 54

  4 omega  -42.00   55.00   1.0000    1.5000
omega____ theta____ kappa____ phi______ frames
    -      -17.4178   37.0000   30.0000 97

  5 omega  -58.00   16.00   1.0000    1.5000
omega____ theta____ kappa____ phi______ frames
    -      -17.4178  103.0000  124.0000 74

  6 omega  -10.00   89.00   1.0000    1.5000
omega____ theta____ kappa____ phi______ frames
    -       19.1366   77.0000  -90.0000 99
;
_diffrn_measurement_device_type 'Xcalibur, Eos'
_diffrn_measurement_method '\w scans'
_diffrn_orient_matrix_UB_11 0.0319915000
_diffrn_orient_matrix_UB_12 -0.0692791000
_diffrn_orient_matrix_UB_13 -0.0178863000
_diffrn_orient_matrix_UB_21 -0.0075396000
_diffrn_orient_matrix_UB_22 -0.0002371000
_diffrn_orient_matrix_UB_23 0.0579464000
_diffrn_orient_matrix_UB_31 -0.1008199000
_diffrn_orient_matrix_UB_32 -0.0363225000
_diffrn_orient_matrix_UB_33 -0.0180352000
_diffrn_radiation_monochromator graphite
_diffrn_radiation_type 'Mo K\a'
_diffrn_radiation_wavelength 0.7107
_diffrn_reflns_av_R_equivalents 0.0252
_diffrn_reflns_av_unetI/netI 0.0376
_diffrn_reflns_limit_h_max 7
_diffrn_reflns_limit_h_min -8
_diffrn_reflns_limit_k_max 10
_diffrn_reflns_limit_k_min -11
_diffrn_reflns_limit_l_max 14
_diffrn_reflns_limit_l_min -12
_diffrn_reflns_number 4978
_diffrn_reflns_theta_full 25.00
_diffrn_reflns_theta_max 25.00
_diffrn_reflns_theta_min 3.05
_diffrn_source 'Enhance (Mo) X-ray Source'
_exptl_absorpt_coefficient_mu 0.109
_exptl_absorpt_correction_T_max 1.00000
_exptl_absorpt_correction_T_min 0.82622
_exptl_absorpt_correction_type multi-scan
_exptl_absorpt_process_details
;
CrysAlisPro, Oxford Diffraction Ltd.,
Version 1.171.34.44 (release 25-10-2010 CrysAlis171 .NET)
(compiled Oct 25 2010,18:11:34)
Empirical absorption correction using spherical harmonics,
 implemented in SCALE3 ABSPACK scaling algorithm.
;
_exptl_crystal_colour yellowish
_exptl_crystal_density_diffrn 1.458
_exptl_crystal_density_method 'not measured'
_exptl_crystal_description block
_exptl_crystal_F_000 344
_exptl_crystal_size_max 0.52
_exptl_crystal_size_mid 0.41
_exptl_crystal_size_min 0.40
_refine_diff_density_max 0.166
_refine_diff_density_min -0.243
_refine_diff_density_rms 0.055
_refine_ls_extinction_method none
_refine_ls_goodness_of_fit_ref 1.061
_refine_ls_hydrogen_treatment mixed
_refine_ls_matrix_type full
_refine_ls_number_parameters 233
_refine_ls_number_reflns 2624
_refine_ls_number_restraints 4
_refine_ls_restrained_S_all 1.062
_refine_ls_R_factor_all 0.0458
_refine_ls_R_factor_gt 0.0379
_refine_ls_shift/su_max 0.000
_refine_ls_shift/su_mean 0.000
_refine_ls_structure_factor_coef Fsqd
_refine_ls_weighting_details 'calc w=1/[\s^2^(Fo^2^)+(0.0473P)^2^+0.1107P] where P=(Fo^2^+2Fc^2^)/3'
_refine_ls_weighting_scheme calc
_refine_ls_wR_factor_gt 0.0935
_refine_ls_wR_factor_ref 0.1003
_reflns_number_gt 2231
_reflns_number_total 2624
_reflns_threshold_expression >2sigma(I)
_cod_data_source_file c3ce42449a.txt
_cod_data_source_block BPO-phba-water
_cod_database_code 7215933

loop_
_space_group_symop_id
_space_group_symop_operation_xyz
1 'x, y, z'
2 '-x, -y, -z'

loop_
_atom_site_label
_atom_site_type_symbol
_atom_site_fract_x
_atom_site_fract_y
_atom_site_fract_z
_atom_site_U_iso_or_equiv
_atom_site_adp_type
_atom_site_occupancy
_atom_site_symmetry_multiplicity
_atom_site_calc_flag
_atom_site_refinement_flags
O3 O -0.27307(16) 0.31947(12) 0.77822(10) 0.0274(3) Uani 1 1 d D
O4 O 0.78701(16) 1.31396(12) 0.24366(10) 0.0274(3) Uani 1 1 d .
N2 N 0.76697(18) 1.21487(14) 0.29400(11) 0.0203(3) Uani 1 1 d .
O1 O 0.50111(16) 0.35168(12) 1.10869(11) 0.0294(3) Uani 1 1 d D
O2 O 0.32937(17) 0.13533(12) 1.09348(10) 0.0302(3) Uani 1 1 d .
C13 C 0.7973(2) 1.26047(17) 0.41384(14) 0.0209(3) Uani 1 1 d .
H13 H 0.8287 1.3608 0.4601 0.025 Uiso 1 1 calc R
O5 O 0.83822(18) 0.51550(13) 0.68081(11) 0.0306(3) Uani 1 1 d D
C15 C 0.7350(2) 1.00980(16) 0.40161(13) 0.0175(3) Uani 1 1 d .
N1 N 0.68943(19) 0.69302(15) 0.56921(12) 0.0255(3) Uani 1 1 d .
C10 C 0.7190(2) 0.90014(16) 0.45878(13) 0.0177(3) Uani 1 1 d .
C4 C -0.1557(2) 0.20261(16) 0.89936(14) 0.0225(4) Uani 1 1 d .
H4 H -0.2812 0.1439 0.8841 0.027 Uiso 1 1 calc R
C2 C 0.1829(2) 0.27250(16) 0.99618(12) 0.0182(3) Uani 1 1 d .
C9 C 0.6765(2) 0.74884(16) 0.39265(14) 0.0214(3) Uani 1 1 d .
H9 H 0.6570 0.7134 0.3098 0.026 Uiso 1 1 calc R
C7 C 0.2173(2) 0.37840(16) 0.94591(13) 0.0199(3) Uani 1 1 d .
H7 H 0.3420 0.4384 0.9622 0.024 Uiso 1 1 calc R
C11 C 0.7455(2) 0.94363(17) 0.58287(13) 0.0223(4) Uani 1 1 d .
H11 H 0.7734 1.0433 0.6316 0.027 Uiso 1 1 calc R
C14 C 0.7827(2) 1.16121(16) 0.46818(13) 0.0199(3) Uani 1 1 d .
H14 H 0.8049 1.1951 0.5509 0.024 Uiso 1 1 calc R
C17 C 0.7192(2) 1.06980(17) 0.22570(14) 0.0231(4) Uani 1 1 d .
H17 H 0.6975 1.0389 0.1431 0.028 Uiso 1 1 calc R
C1 C 0.3413(2) 0.24576(16) 1.07042(13) 0.0195(3) Uani 1 1 d .
C16 C 0.7026(2) 0.96750(17) 0.27792(13) 0.0219(4) Uani 1 1 d .
H16 H 0.6689 0.8678 0.2298 0.026 Uiso 1 1 calc R
C3 C -0.0060(2) 0.18510(16) 0.97176(13) 0.0211(3) Uani 1 1 d .
H3A H -0.0312 0.1141 1.0048 0.025 Uiso 1 1 calc R
C8 C 0.6634(2) 0.65159(18) 0.45039(15) 0.0258(4) Uani 1 1 d .
H8 H 0.6347 0.5512 0.4040 0.031 Uiso 1 1 calc R
C5 C -0.1200(2) 0.30770(16) 0.84898(13) 0.0195(3) Uani 1 1 d .
C12 C 0.7301(2) 0.83868(18) 0.63273(14) 0.0248(4) Uani 1 1 d .
H12 H 0.7490 0.8708 0.7154 0.030 Uiso 1 1 calc R
C6 C 0.0682(2) 0.39511(16) 0.87219(13) 0.0204(3) Uani 1 1 d .
H6 H 0.0936 0.4649 0.8380 0.024 Uiso 1 1 calc R
H5A H 0.957(2) 0.569(2) 0.7093(18) 0.051(6) Uiso 1 1 d D
H1 H 0.586(3) 0.331(2) 1.1561(17) 0.054(6) Uiso 1 1 d D
H5B H 0.774(3) 0.562(2) 0.6481(19) 0.057(7) Uiso 1 1 d D
H3 H -0.241(3) 0.390(2) 0.752(2) 0.064(7) Uiso 1 1 d D

loop_
_atom_site_aniso_label
_atom_site_aniso_U_11
_atom_site_aniso_U_22
_atom_site_aniso_U_33
_atom_site_aniso_U_23
_atom_site_aniso_U_13
_atom_site_aniso_U_12
O3 0.0264(6) 0.0265(7) 0.0304(7) 0.0160(5) -0.0095(5) -0.0012(5)
O4 0.0275(6) 0.0281(7) 0.0338(7) 0.0232(5) -0.0043(5) -0.0008(5)
N2 0.0172(7) 0.0230(7) 0.0239(7) 0.0135(6) -0.0006(5) 0.0020(5)
O1 0.0239(6) 0.0287(7) 0.0405(8) 0.0233(6) -0.0085(5) -0.0031(5)
O2 0.0342(7) 0.0262(7) 0.0355(7) 0.0218(5) -0.0065(5) -0.0018(5)
C13 0.0197(8) 0.0197(8) 0.0211(8) 0.0064(6) -0.0018(6) 0.0020(6)
O5 0.0289(7) 0.0302(7) 0.0364(7) 0.0218(6) -0.0100(6) -0.0024(5)
C15 0.0121(7) 0.0220(8) 0.0194(8) 0.0082(6) 0.0028(6) 0.0051(6)
N1 0.0216(7) 0.0313(8) 0.0290(8) 0.0179(6) -0.0001(6) 0.0047(6)
C10 0.0111(7) 0.0239(8) 0.0208(8) 0.0109(6) 0.0025(6) 0.0051(6)
C4 0.0218(8) 0.0195(8) 0.0238(9) 0.0079(7) 0.0006(6) -0.0022(6)
C2 0.0228(8) 0.0183(8) 0.0138(8) 0.0064(6) 0.0026(6) 0.0037(6)
C9 0.0205(8) 0.0247(9) 0.0202(8) 0.0094(7) 0.0011(6) 0.0055(6)
C7 0.0209(8) 0.0180(8) 0.0210(8) 0.0086(6) 0.0013(6) 0.0010(6)
C11 0.0215(8) 0.0245(9) 0.0212(9) 0.0089(7) 0.0023(6) 0.0042(6)
C14 0.0193(8) 0.0239(8) 0.0163(8) 0.0077(6) 0.0003(6) 0.0040(6)
C17 0.0264(9) 0.0255(9) 0.0172(8) 0.0079(7) 0.0027(6) 0.0043(6)
C1 0.0225(8) 0.0212(8) 0.0160(8) 0.0090(6) 0.0041(6) 0.0018(6)
C16 0.0260(9) 0.0198(8) 0.0195(8) 0.0068(6) 0.0011(6) 0.0050(6)
C3 0.0272(9) 0.0175(8) 0.0213(8) 0.0113(6) 0.0031(7) 0.0016(6)
C8 0.0252(9) 0.0237(9) 0.0301(10) 0.0117(7) 0.0005(7) 0.0058(6)
C5 0.0238(8) 0.0173(8) 0.0155(8) 0.0041(6) -0.0009(6) 0.0046(6)
C12 0.0230(8) 0.0326(10) 0.0215(9) 0.0133(7) 0.0017(7) 0.0055(7)
C6 0.0257(8) 0.0175(8) 0.0208(8) 0.0116(6) 0.0018(6) 0.0012(6)

loop_
_atom_type_symbol
_atom_type_description
_atom_type_scat_dispersion_real
_atom_type_scat_dispersion_imag
_atom_type_scat_source
C C 0.0033 0.0016 'International Tables Vol C Tables 4.2.6.8 and 6.1.1.4'
H H 0.0000 0.0000 'International Tables Vol C Tables 4.2.6.8 and 6.1.1.4'
N N 0.0061 0.0033 'International Tables Vol C Tables 4.2.6.8 and 6.1.1.4'
O O 0.0106 0.0060 'International Tables Vol C Tables 4.2.6.8 and 6.1.1.4'

loop_
_geom_angle_atom_site_label_1
_geom_angle_atom_site_label_2
_geom_angle_atom_site_label_3
_geom_angle
O4 N2 C13 119.48(12)
O4 N2 C17 120.25(12)
C17 N2 C13 120.27(12)
N2 C13 C14 120.90(14)
C14 C15 C10 122.00(13)
C14 C15 C16 116.08(13)
C16 C15 C10 121.92(13)
C8 N1 C12 116.07(13)
C9 C10 C15 122.23(13)
C9 C10 C11 116.23(13)
C11 C10 C15 121.54(13)
C3 C4 C5 120.25(14)
C7 C2 C1 122.43(13)
C3 C2 C7 118.65(13)
C3 C2 C1 118.88(13)
C8 C9 C10 119.85(14)
C6 C7 C2 120.72(13)
C12 C11 C10 119.90(14)
C13 C14 C15 121.13(14)
N2 C17 C16 120.10(14)
O1 C1 C2 114.24(13)
O2 C1 O1 122.30(14)
O2 C1 C2 123.45(13)
C17 C16 C15 121.52(14)
C4 C3 C2 120.78(13)
N1 C8 C9 124.00(15)
O3 C5 C4 117.53(13)
O3 C5 C6 122.95(13)
C4 C5 C6 119.52(14)
N1 C12 C11 123.94(15)
C7 C6 C5 120.08(13)

loop_
_geom_bond_atom_site_label_1
_geom_bond_atom_site_label_2
_geom_bond_distance
O3 C5 1.3555(18)
O4 N2 1.3294(15)
N2 C13 1.349(2)
N2 C17 1.349(2)
O1 C1 1.3268(18)
O2 C1 1.2178(17)
C13 C14 1.367(2)
C15 C10 1.484(2)
C15 C14 1.396(2)
C15 C16 1.397(2)
N1 C8 1.340(2)
N1 C12 1.340(2)
C10 C9 1.393(2)
C10 C11 1.399(2)
C4 C3 1.377(2)
C4 C5 1.389(2)
C2 C7 1.395(2)
C2 C1 1.478(2)
C2 C3 1.394(2)
C9 C8 1.380(2)
C7 C6 1.380(2)
C11 C12 1.377(2)
C17 C16 1.374(2)
C5 C6 1.391(2)
